data_4035851
loop_
_publ_author_name
'Vila, Carlos'
'Rostoll-Berenguer, Jaume'
'S\'anchez-Garc\'ia, Rub\'en'
'Blay, Gonzalo'
'Fern\'andez, Isabel'
'Mu\~noz, M Carmen'
'Pedro, Jos\'e R'

_publ_section_title
;
 Enantioselective Synthesis of 2-Amino-1,1-diarylalkanes Bearing a
 Carbocyclic Ring Substituted Indole through Asymmetric Catalytic Reaction
 of Hydroxyindoles with Nitroalkenes.
;
_journal_issue 12
_journal_name_full 'The Journal of organic chemistry'
_journal_page_first 6397
_journal_page_last 6407
_journal_paper_doi 10.1021/acs.joc.8b00612
_journal_volume 83
_journal_year 2018
_chemical_absolute_configuration ad
_chemical_formula_sum 'C16 H13 Br N2 O3'
_chemical_formula_weight 361.19
_space_group_crystal_system monoclinic
_space_group_IT_number 5
_space_group_name_Hall 'C 2y'
_space_group_name_H-M_alt 'C 1 2 1'
_atom_sites_solution_hydrogens difmap
_audit_creation_method SHELXL-2014
_cell_angle_alpha 90
_cell_angle_beta 122.965(3)
_cell_angle_gamma 90
_cell_formula_units_Z 4
_cell_length_a 16.3130(7)
_cell_length_b 11.6843(5)
_cell_length_c 9.3275(4)
_cell_measurement_reflns_used 1763
_cell_measurement_temperature 200(1)
_cell_measurement_theta_max 24.5150
_cell_measurement_theta_min 4.0170
_cell_volume 1491.64(12)
_computing_cell_refinement 'CrysAlisPro, Agilent Technologies'
_computing_data_collection 'CrysAlisPro, Agilent Technologies'
_computing_data_reduction 'CrysAlisPro, Agilent Technologies'
_computing_structure_refinement 'SHELXL-2014 (Sheldrick, 2014)'
_computing_structure_solution 'SHELXS-2014 (Sheldrick, 2014)'
_diffrn_ambient_temperature 200(1)
_diffrn_measured_fraction_theta_full 0.996
_diffrn_measured_fraction_theta_max 0.902
_diffrn_measurement_device_type 'SuperNova Sapphire3'
_diffrn_radiation_type MoK\a
_diffrn_radiation_wavelength 0.71073
_diffrn_reflns_av_R_equivalents 0.0330
_diffrn_reflns_av_unetI/netI 0.0669
_diffrn_reflns_Laue_measured_fraction_full 0.996
_diffrn_reflns_Laue_measured_fraction_max 0.902
_diffrn_reflns_limit_h_max 20
_diffrn_reflns_limit_h_min -22
_diffrn_reflns_limit_k_max 16
_diffrn_reflns_limit_k_min -16
_diffrn_reflns_limit_l_max 13
_diffrn_reflns_limit_l_min -12
_diffrn_reflns_number 6190
_diffrn_reflns_point_group_measured_fraction_full 0.913
_diffrn_reflns_point_group_measured_fraction_max 0.789
_diffrn_reflns_theta_full 25.000
_diffrn_reflns_theta_max 29.854
_diffrn_reflns_theta_min 3.487
_exptl_absorpt_coefficient_mu 2.770
_exptl_absorpt_correction_T_max 1.00000
_exptl_absorpt_correction_T_min 0.94120
_exptl_absorpt_correction_type multi-scan
_exptl_absorpt_process_details 'Empirical absorption correction'
_exptl_crystal_colour colorless
_exptl_crystal_density_diffrn 1.608
_exptl_crystal_description prismatic
_exptl_crystal_F_000 728
_exptl_crystal_size_max 0.080
_exptl_crystal_size_mid 0.060
_exptl_crystal_size_min 0.050
_refine_diff_density_max 0.303
_refine_diff_density_min -0.408
_refine_diff_density_rms 0.063
_refine_ls_abs_structure_details
;
 Flack x determined using 846 quotients [(I+)-(I-)]/[(I+)+(I-)]
 (Parsons, Flack and Wagner, Acta Cryst. B69 (2013) 249-259).
;
_refine_ls_abs_structure_Flack 0.016(8)
_refine_ls_extinction_method none
_refine_ls_goodness_of_fit_ref 0.893
_refine_ls_hydrogen_treatment refall
_refine_ls_matrix_type full
_refine_ls_number_parameters 251
_refine_ls_number_reflns 3387
_refine_ls_number_restraints 1
_refine_ls_restrained_S_all 0.893
_refine_ls_R_factor_all 0.0708
_refine_ls_R_factor_gt 0.0464
_refine_ls_shift/su_max 0.003
_refine_ls_shift/su_mean 0.000
_refine_ls_structure_factor_coef Fsqd
_refine_ls_weighting_details 'w=1/[\s^2^(Fo^2^)+(0.0720P)^2^] where P=(Fo^2^+2Fc^2^)/3'
_refine_ls_weighting_scheme calc
_refine_ls_wR_factor_gt 0.1040
_refine_ls_wR_factor_ref 0.1246
_reflns_Friedel_coverage 0.673
_reflns_Friedel_fraction_full 0.821
_reflns_Friedel_fraction_max 0.665
_reflns_number_gt 2537
_reflns_number_total 3387
_reflns_threshold_expression 'I > 2\s(I)'
_cod_data_source_file jo8b00612_si_002.cif
_cod_data_source_block shelx
_cod_original_sg_symbol_H-M 'C 2'
_cod_database_code 4035851
_shelx_space_group_comment
;
The symmetry employed for this shelxl refinement is uniquely defined
by the following loop, which should always be used as a source of
symmetry information in preference to the above space-group names.
They are only intended as comments.
;
_shelx_estimated_absorpt_t_min 0.809
_shelx_estimated_absorpt_t_max 0.874
_shelxl_version_number 2014-1

loop_
_space_group_symop_operation_xyz
'x, y, z'
'-x, y, -z'
'x+1/2, y+1/2, z'
'-x+1/2, y+1/2, -z'

loop_
_atom_site_label
_atom_site_type_symbol
_atom_site_fract_x
_atom_site_fract_y
_atom_site_fract_z
_atom_site_U_iso_or_equiv
_atom_site_adp_type
_atom_site_occupancy
_atom_site_site_symmetry_order
_atom_site_calc_flag
Br Br -0.93486(5) 0.69582(7) -0.21710(10) 0.0654(3) Uani 1 1 d
O1 O -1.1658(4) 1.2416(4) -0.2716(6) 0.0446(12) Uani 1 1 d
O2 O -1.4083(5) 0.9113(8) -0.5035(7) 0.094(3) Uani 1 1 d
O3 O -1.3745(4) 0.9710(4) -0.6807(6) 0.0492(13) Uani 1 1 d
N1 N -1.2129(4) 0.9981(5) 0.1002(7) 0.0326(11) Uani 1 1 d
N2 N -1.3688(4) 0.9778(5) -0.5452(7) 0.0396(13) Uani 1 1 d
C1 C -1.2417(4) 1.0242(5) -0.2477(7) 0.0285(12) Uani 1 1 d
C2 C -1.1944(4) 1.1141(5) -0.1076(7) 0.0275(12) Uani 1 1 d
C3 C -1.1563(4) 1.2180(5) -0.1191(7) 0.0301(12) Uani 1 1 d
C4 C -1.1101(5) 1.2943(5) 0.0173(9) 0.0388(14) Uani 1 1 d
C5 C -1.0993(5) 1.2697(6) 0.1706(9) 0.0397(15) Uani 1 1 d
C6 C -1.1356(4) 1.1670(5) 0.1900(7) 0.0324(14) Uani 1 1 d
C7 C -1.1831(4) 1.0918(5) 0.0498(7) 0.0274(11) Uani 1 1 d
C8 C -1.1378(5) 1.1145(7) 0.3273(9) 0.0420(16) Uani 1 1 d
C9 C -1.1844(5) 1.0134(7) 0.2683(8) 0.0416(16) Uani 1 1 d
C10 C -1.1670(4) 0.9426(5) -0.2423(7) 0.0252(11) Uani 1 1 d
C11 C -1.0943(5) 0.9845(6) -0.2640(9) 0.0392(15) Uani 1 1 d
C12 C -1.0263(5) 0.9103(7) -0.2600(9) 0.0413(16) Uani 1 1 d
C13 C -1.1704(4) 0.8271(5) -0.2167(8) 0.0329(13) Uani 1 1 d
C14 C -1.1020(5) 0.7528(6) -0.2092(9) 0.0394(15) Uani 1 1 d
C15 C -1.0316(4) 0.7956(6) -0.2323(8) 0.0373(15) Uani 1 1 d
C16 C -1.3093(5) 1.0734(6) -0.4255(8) 0.0360(14) Uani 1 1 d
H1 H -1.288(4) 0.981(5) -0.242(7) 0.017(14) Uiso 1 1 d
H4 H -1.088(4) 1.375(5) -0.005(7) 0.027(15) Uiso 1 1 d
H14 H -1.113(5) 0.668(6) -0.195(8) 0.034(18) Uiso 1 1 d
H12 H -0.983(5) 0.932(6) -0.306(9) 0.042(19) Uiso 1 1 d
H16A H -1.280(6) 1.101(7) -0.469(10) 0.05(2) Uiso 1 1 d
H8 H -1.110(5) 1.150(6) 0.433(10) 0.05(2) Uiso 1 1 d
H11 H -1.092(6) 1.070(7) -0.286(10) 0.05(2) Uiso 1 1 d
H13 H -1.225(6) 0.804(6) -0.207(9) 0.045(19) Uiso 1 1 d
H5 H -1.066(5) 1.319(6) 0.255(9) 0.038(18) Uiso 1 1 d
H16B H -1.362(6) 1.132(7) -0.446(9) 0.05(2) Uiso 1 1 d
H9 H -1.199(6) 0.947(8) 0.323(11) 0.06(3) Uiso 1 1 d
H1O H -1.146(5) 1.301(6) -0.271(9) 0.030(18) Uiso 1 1 d
H1N H -1.237(9) 0.936(10) 0.037(14) 0.08(3) Uiso 1 1 d

loop_
_atom_site_aniso_label
_atom_site_aniso_U_11
_atom_site_aniso_U_22
_atom_site_aniso_U_33
_atom_site_aniso_U_23
_atom_site_aniso_U_13
_atom_site_aniso_U_12
Br 0.0462(4) 0.0800(6) 0.0659(5) -0.0153(5) 0.0277(3) 0.0232(4)
O1 0.062(3) 0.035(3) 0.039(3) 0.004(2) 0.029(2) -0.011(2)
O2 0.082(4) 0.151(6) 0.036(3) -0.016(3) 0.024(3) -0.084(5)
O3 0.078(4) 0.040(3) 0.038(3) -0.009(2) 0.036(3) -0.004(3)
N1 0.034(3) 0.039(3) 0.031(3) -0.001(2) 0.021(2) 0.000(2)
N2 0.032(3) 0.049(3) 0.031(3) -0.003(3) 0.012(2) -0.006(2)
C1 0.024(3) 0.032(3) 0.028(3) -0.002(2) 0.014(2) -0.002(2)
C2 0.025(3) 0.031(3) 0.026(3) -0.002(2) 0.014(2) 0.003(2)
C3 0.034(3) 0.029(3) 0.030(3) 0.001(2) 0.020(2) 0.001(2)
C4 0.038(3) 0.029(3) 0.049(4) -0.005(3) 0.023(3) -0.002(3)
C5 0.032(3) 0.045(4) 0.037(3) -0.019(3) 0.016(3) -0.003(3)
C6 0.024(2) 0.043(4) 0.032(3) -0.005(3) 0.016(2) 0.005(2)
C7 0.023(3) 0.035(3) 0.029(3) 0.000(2) 0.017(2) 0.006(2)
C8 0.041(4) 0.055(4) 0.031(3) -0.011(3) 0.021(3) 0.002(3)
C9 0.041(3) 0.057(4) 0.033(3) 0.004(3) 0.024(3) 0.004(3)
C10 0.027(3) 0.028(3) 0.023(3) -0.004(2) 0.015(2) -0.001(2)
C11 0.039(3) 0.037(3) 0.053(4) -0.002(3) 0.032(3) -0.004(3)
C12 0.029(3) 0.051(4) 0.049(4) -0.007(3) 0.024(3) -0.004(3)
C13 0.030(3) 0.034(3) 0.032(3) -0.002(3) 0.015(3) -0.005(2)
C14 0.039(3) 0.037(4) 0.038(4) -0.001(3) 0.019(3) 0.004(3)
C15 0.030(3) 0.047(4) 0.030(3) -0.011(3) 0.013(3) 0.006(3)
C16 0.034(3) 0.041(4) 0.029(3) 0.000(3) 0.014(3) 0.001(3)

loop_
_atom_type_symbol
_atom_type_description
_atom_type_scat_dispersion_real
_atom_type_scat_dispersion_imag
_atom_type_scat_source
C C 0.0033 0.0016 'International Tables Vol C Tables 4.2.6.8 and 6.1.1.4'
H H 0.0000 0.0000 'International Tables Vol C Tables 4.2.6.8 and 6.1.1.4'
N N 0.0061 0.0033 'International Tables Vol C Tables 4.2.6.8 and 6.1.1.4'
O O 0.0106 0.0060 'International Tables Vol C Tables 4.2.6.8 and 6.1.1.4'
Br Br -0.2901 2.4595 'International Tables Vol C Tables 4.2.6.8 and 6.1.1.4'

loop_
_geom_angle_atom_site_label_1
_geom_angle_atom_site_label_2
_geom_angle_atom_site_label_3
_geom_angle
C7 N1 C9 108.7(6)
O2 N2 O3 122.8(6)
O2 N2 C16 118.9(5)
O3 N2 C16 118.3(6)
C10 C1 C2 112.4(4)
C10 C1 C16 111.4(5)
C2 C1 C16 113.9(5)
C7 C2 C3 115.6(5)
C7 C2 C1 119.2(5)
C3 C2 C1 125.1(5)
O1 C3 C4 121.2(5)
O1 C3 C2 116.8(5)
C4 C3 C2 122.0(5)
C3 C4 C5 121.1(6)
C6 C5 C4 119.5(6)
C5 C6 C7 118.4(5)
C5 C6 C8 134.5(6)
C7 C6 C8 107.0(5)
N1 C7 C2 129.4(5)
N1 C7 C6 107.3(5)
C2 C7 C6 123.3(5)
C9 C8 C6 107.0(6)
C8 C9 N1 110.0(6)
C13 C10 C11 119.1(6)
C13 C10 C1 120.8(5)
C11 C10 C1 120.2(5)
C12 C11 C10 120.3(7)
C15 C12 C11 118.8(6)
C10 C13 C14 121.1(6)
C13 C14 C15 118.9(7)
C12 C15 C14 121.8(6)
C12 C15 Br 118.4(5)
C14 C15 Br 119.7(5)
N2 C16 C1 108.7(5)

loop_
_geom_bond_atom_site_label_1
_geom_bond_atom_site_label_2
_geom_bond_distance
Br C15 1.904(6)
O1 C3 1.373(7)
O2 N2 1.202(7)
O3 N2 1.219(7)
N1 C7 1.380(8)
N1 C9 1.384(8)
N2 C16 1.502(8)
C1 C10 1.527(8)
C1 C2 1.520(8)
C1 C16 1.518(9)
C2 C7 1.401(8)
C2 C3 1.394(8)
C3 C4 1.392(8)
C4 C5 1.372(9)
C5 C6 1.393(10)
C6 C7 1.407(8)
C6 C8 1.438(9)
C8 C9 1.349(11)
C10 C13 1.376(9)
C10 C11 1.397(8)
C11 C12 1.391(10)
C12 C15 1.376(10)
C13 C14 1.386(9)
C14 C15 1.372(9)
